data_4123649
loop_
_publ_author_name
'Roberts, Courtney C.'
'Mat\'ias, Desir\'ee M'
'Goldfogel, Matthew J.'
'Meek, Simon J.'

_publ_section_title
;
 Lewis Acid activation of carbodicarbene catalysts for rh-catalyzed
 hydroarylation of dienes.
;
_journal_issue 20
_journal_name_full 'Journal of the American Chemical Society'
_journal_page_first 6488
_journal_page_last 6491
_journal_paper_doi 10.1021/jacs.5b03510
_journal_volume 137
_journal_year 2015
_chemical_formula_moiety 'C41 H39.2 N4 P2 Rh, C32 H12 B F23.89'
_chemical_formula_sum 'C73 H52 B F24 N4 P2 Rh'
_chemical_formula_weight 1616.85
_chemical_name_systematic
;
 ? 
;
_space_group_crystal_system triclinic
_space_group_IT_number 2
_space_group_name_Hall '-P 1'
_space_group_name_H-M_alt 'P -1'
_symmetry_space_group_name_Hall '-P 1'
_symmetry_space_group_name_H-M 'P -1'
_atom_sites_solution_hydrogens geom
_atom_sites_solution_primary iterative
_atom_sites_solution_secondary difmap
_audit_creation_date 2015-04-03
_audit_creation_method
;
Olex2 1.2
(compiled 2014.11.25 svn.r3098 for OlexSys, GUI svn.r4951)
;
_cell_angle_alpha 72.9946(16)
_cell_angle_beta 69.1536(17)
_cell_angle_gamma 78.1710(16)
_cell_formula_units_Z 2
_cell_length_a 14.5732(5)
_cell_length_b 16.2543(6)
_cell_length_c 16.4636(6)
_cell_measurement_reflns_used 9746
_cell_measurement_temperature 100(2)
_cell_volume 3462.9(2)
_computing_cell_refinement 'SAINT v8.34A (Bruker, 2013)'
_computing_data_reduction 'SAINT v8.34A (Bruker, 2013)'
_computing_molecular_graphics 'Olex2 (Dolomanov et al., 2009)'
_computing_publication_material 'Olex2 (Dolomanov et al., 2009)'
_computing_structure_refinement 'XL (Sheldrick, 2008)'
_computing_structure_solution 'olex2.solve (Bourhis et al., 2015)'
_diffrn_ambient_temperature 100.15
_diffrn_measured_fraction_theta_full 0.970
_diffrn_measured_fraction_theta_max 0.970
_diffrn_measurement_device_type 'Bruker APEX-II CCD'
_diffrn_measurement_method '\f and \w scans'
_diffrn_radiation_monochromator graphite
_diffrn_radiation_type CuK\a
_diffrn_radiation_wavelength 1.54178
_diffrn_reflns_av_R_equivalents 0.0268
_diffrn_reflns_av_unetI/netI 0.0203
_diffrn_reflns_limit_h_max 17
_diffrn_reflns_limit_h_min -17
_diffrn_reflns_limit_k_max 19
_diffrn_reflns_limit_k_min -19
_diffrn_reflns_limit_l_max 19
_diffrn_reflns_limit_l_min -20
_diffrn_reflns_number 54146
_diffrn_reflns_theta_full 70.15
_diffrn_reflns_theta_max 70.15
_diffrn_reflns_theta_min 2.86
_diffrn_source 'fine-focus sealed tube'
_diffrn_standards_number 0
_exptl_absorpt_coefficient_mu 3.427
_exptl_absorpt_correction_T_max 0.7533
_exptl_absorpt_correction_T_min 0.6633
_exptl_absorpt_correction_type analytical
_exptl_absorpt_process_details
;
SADABS-2014/4 (Bruker,2014/4) was used for absorption correction.
wR2(int) was 0.0530 before and 0.0399 after correction.
The Ratio of minimum to maximum transmission is 0.8805.
The \l/2 correction factor is 0.00150.
;
_exptl_crystal_colour brown
_exptl_crystal_colour_primary brown
_exptl_crystal_density_diffrn 1.551
_exptl_crystal_density_method 'not measured'
_exptl_crystal_description Plate
_exptl_crystal_F_000 1628
_exptl_crystal_size_max 0.283
_exptl_crystal_size_mid 0.238
_exptl_crystal_size_min 0.193
_refine_diff_density_max 1.211
_refine_diff_density_min -0.605
_refine_diff_density_rms 0.062
_refine_ls_extinction_method none
_refine_ls_goodness_of_fit_ref 1.019
_refine_ls_hydrogen_treatment constr
_refine_ls_matrix_type full
_refine_ls_number_parameters 1040
_refine_ls_number_reflns 12784
_refine_ls_number_restraints 0
_refine_ls_restrained_S_all 1.019
_refine_ls_R_factor_all 0.0352
_refine_ls_R_factor_gt 0.0336
_refine_ls_shift/su_max 0.001
_refine_ls_shift/su_mean 0.000
_refine_ls_structure_factor_coef Fsqd
_refine_ls_weighting_details 'calc w=1/[\s^2^(Fo^2^)+(0.1000P)^2^+0.0000P] where P=(Fo^2^+2Fc^2^)/3'
_refine_ls_weighting_scheme calc
_refine_ls_wR_factor_gt 0.1117
_refine_ls_wR_factor_ref 0.1139
_reflns_number_gt 12172
_reflns_number_total 12784
_reflns_threshold_expression >2sigma(I)
_cod_data_source_file ja5b03510_si_002.cif
_cod_data_source_block x1411004
_cod_depositor_comments 'Adding full bibliography for 4123649.cif.'
_cod_database_code 4123649
_olex2_refinement_description
;
1. Fixed Uiso
 At 1.2 times of:
  All C(H) groups, All C(H,H) groups
2. Uiso/Uaniso restraints and constraints
Uanis(C41) = Uanis(C43)
Uanis(C40) = Uanis(C42)
3. Others
 Sof(C43)=1-FVAR(1)
 Sof(C41)=Sof(H41A)=Sof(H41B)=FVAR(1)
 Sof(C42)=1-FVAR(2)
 Sof(C40)=Sof(H40)=FVAR(2)
 Sof(F9A)=Sof(F7A)=Sof(F8A)=1-FVAR(3)
 Sof(F7)=Sof(F8)=Sof(F9)=FVAR(3)
 Sof(F18A)=Sof(F17A)=Sof(F16A)=1-FVAR(4)
 Sof(F18)=Sof(F16)=Sof(F17)=FVAR(4)
 Sof(F2A)=Sof(F3A)=Sof(F1A)=1-FVAR(5)
 Sof(F1)=Sof(F2)=Sof(F3)=FVAR(5)
4.a Ternary CH refined with riding coordinates:
 C40(H40)
4.b Secondary CH2 refined with riding coordinates:
 C6(H6A,H6B), C4(H4A,H4B), C9(H9A,H9B), C8(H8A,H8B), C7(H7A,H7B), C5(H5A,H5B)
4.c Aromatic/amide H refined with riding coordinates:
 C11(H11), C23(H23), C15(H15), C14(H14), C13(H13), C12(H12), C26(H26),
 C27(H27), C29(H29), C33(H33), C30(H30), C24(H24), C25(H25), C57(H57), C53(H53),
  C55(H55), C31(H31), C32(H32), C17(H17), C21(H21), C19(H19), C18(H18),
 C73(H73), C71(H71), C69(H69), C61(H61), C65(H65), C63(H63), C49(H49), C45(H45),
  C47(H47), C20(H20), C35(H35), C36(H36), C39(H39), C38(H38), C37(H37)
4.d X=CH2 refined with riding coordinates:
 C41(H41A,H41B)
;
_olex2_submission_special_instructions 'No special instructions were received'

loop_
_space_group_symop_id
_space_group_symop_operation_xyz
1 'x, y, z'
2 '-x, -y, -z'

loop_
_atom_site_label
_atom_site_type_symbol
_atom_site_fract_x
_atom_site_fract_y
_atom_site_fract_z
_atom_site_U_iso_or_equiv
_atom_site_adp_type
_atom_site_occupancy
_atom_site_calc_flag
_atom_site_disorder_assembly
_atom_site_disorder_group
_atom_site_refinement_flags_posn
Rh1 Rh 0.214748(9) 0.610572(8) 0.044310(8) 0.01577(7) Uani 1 d . . .
P2 P 0.29343(4) 0.73090(3) -0.00554(3) 0.01875(11) Uani 1 d C . .
P1 P 0.17905(4) 0.47220(3) 0.10140(3) 0.01896(11) Uani 1 d C . .
C1 C 0.33859(14) 0.55780(14) 0.08422(13) 0.0199(4) Uani 1 d C . .
N3 N 0.50026(14) 0.59523(13) 0.08008(14) 0.0302(4) Uani 1 d C . .
N2 N 0.27384(14) 0.42208(11) 0.14222(13) 0.0260(4) Uani 1 d . . .
C2 C 0.41161(15) 0.61079(14) 0.06676(13) 0.0217(4) Uani 1 d . . .
N1 N 0.39649(13) 0.69690(12) 0.02725(13) 0.0256(4) Uani 1 d C . .
C3 C 0.34495(15) 0.47156(14) 0.13109(14) 0.0229(4) Uani 1 d C . .
N4 N 0.41008(14) 0.42199(12) 0.17223(14) 0.0294(4) Uani 1 d . . .
C22 C 0.17494(15) 0.40243(13) 0.03438(15) 0.0221(4) Uani 1 d . . .
C10 C 0.34555(15) 0.77191(14) -0.12602(14) 0.0215(4) Uani 1 d . . .
C6 C 0.3696(2) 0.34166(17) 0.2307(2) 0.0422(6) Uani 1 d C . .
H6A H 0.3382 0.3467 0.2934 0.051 Uiso 1 calc . . R
H6B H 0.4217 0.2918 0.2286 0.051 Uiso 1 calc . . R
C11 C 0.40227(16) 0.84203(14) -0.16373(15) 0.0266(4) Uani 1 d C . .
H11 H 0.4081 0.8742 -0.1264 0.032 Uiso 1 calc . . R
C23 C 0.19737(15) 0.43330(14) -0.05833(15) 0.0224(4) Uani 1 d C . .
H23 H 0.2106 0.4916 -0.0856 0.027 Uiso 1 calc . . R
C15 C 0.33656(15) 0.72657(13) -0.18255(14) 0.0229(4) Uani 1 d C . .
H15 H 0.2978 0.6794 -0.1580 0.028 Uiso 1 calc . . R
F20 F 0.54305(12) 0.56761(10) 0.34065(13) 0.0499(4) Uani 1 d . . .
F24 F 0.29310(11) 0.27740(12) 0.59680(12) 0.0517(4) Uani 1 d . . .
F22 F 0.31511(12) 0.28622(11) 0.45990(13) 0.0498(4) Uani 1 d . . .
F23 F 0.27201(11) 0.40126(10) 0.51014(14) 0.0494(4) Uani 1 d . . .
C14 C 0.38381(16) 0.74981(15) -0.27446(15) 0.0272(4) Uani 1 d . . .
H14 H 0.3766 0.7190 -0.3124 0.033 Uiso 1 calc C . R
C13 C 0.44138(16) 0.81790(15) -0.31059(15) 0.0281(5) Uani 1 d C . .
H13 H 0.4751 0.8328 -0.3731 0.034 Uiso 1 calc . . R
C12 C 0.44969(17) 0.86440(15) -0.25514(16) 0.0292(5) Uani 1 d . . .
H12 H 0.4881 0.9118 -0.2802 0.035 Uiso 1 calc C . R
C26 C 0.16035(17) 0.26197(15) 0.02035(17) 0.0306(5) Uani 1 d . . .
H26 H 0.1479 0.2034 0.0472 0.037 Uiso 1 calc C . R
C27 C 0.15598(17) 0.31611(14) 0.07336(16) 0.0277(4) Uani 1 d C . .
H27 H 0.1401 0.2945 0.1364 0.033 Uiso 1 calc . . R
C29 C -0.01541(17) 0.43199(15) 0.19656(15) 0.0277(4) Uani 1 d C . .
H29 H -0.0202 0.4311 0.1408 0.033 Uiso 1 calc . . R
C28 C 0.07302(16) 0.44652(13) 0.20114(14) 0.0225(4) Uani 1 d . . .
C33 C 0.07866(18) 0.44770(15) 0.28364(16) 0.0296(5) Uani 1 d C . .
H33 H 0.1387 0.4579 0.2875 0.036 Uiso 1 calc . . R
C30 C -0.09707(19) 0.41876(18) 0.27325(17) 0.0366(5) Uani 1 d . . .
H30 H -0.1574 0.4089 0.2697 0.044 Uiso 1 calc C . R
C24 C 0.20034(15) 0.37873(15) -0.11085(15) 0.0266(4) Uani 1 d . . .
H24 H 0.2145 0.4003 -0.1737 0.032 Uiso 1 calc C . R
C25 C 0.18281(15) 0.29323(15) -0.07181(16) 0.0282(5) Uani 1 d C . .
H25 H 0.1861 0.2560 -0.1080 0.034 Uiso 1 calc . . R
C57 C 0.49996(16) 0.26708(13) 0.52376(14) 0.0236(4) Uani 1 d . . .
H57 H 0.4746 0.2140 0.5589 0.028 Uiso 1 calc . . R
C54 C 0.56978(17) 0.42095(14) 0.41604(14) 0.0236(4) Uani 1 d . . .
C53 C 0.63305(15) 0.35325(13) 0.44909(13) 0.0210(4) Uani 1 d . . .
H53 H 0.7007 0.3608 0.4332 0.025 Uiso 1 calc . . R
C56 C 0.43648(16) 0.33560(14) 0.49221(15) 0.0244(4) Uani 1 d . . .
C55 C 0.47061(16) 0.41291(14) 0.43809(14) 0.0247(4) Uani 1 d . . .
H55 H 0.4272 0.4593 0.4166 0.030 Uiso 1 calc . . R
C52 C 0.60000(15) 0.27428(13) 0.50508(13) 0.0205(4) Uani 1 d . . .
F21 F 0.67862(11) 0.52714(9) 0.37222(10) 0.0360(3) Uani 1 d . . .
F19 F 0.65884(12) 0.48480(11) 0.26861(9) 0.0425(4) Uani 1 d . . .
C58 C 0.61173(18) 0.50028(15) 0.35110(16) 0.0305(5) Uani 1 d . . .
B1 B 0.67790(16) 0.19326(14) 0.53762(15) 0.0190(4) Uani 1 d . . .
C59 C 0.32928(17) 0.32506(15) 0.51497(18) 0.0320(5) Uani 1 d . . .
C31 C -0.0907(2) 0.4199(2) 0.35464(17) 0.0428(6) Uani 1 d C . .
H31 H -0.1467 0.4109 0.4069 0.051 Uiso 1 calc . . R
C32 C -0.0030(2) 0.43407(18) 0.36005(16) 0.0390(6) Uani 1 d . . .
H32 H 0.0015 0.4345 0.4161 0.047 Uiso 1 calc C . R
C4 C 0.48007(18) 0.74238(17) 0.01191(19) 0.0348(5) Uani 1 d . . .
H4A H 0.4584 0.7927 0.0392 0.042 Uiso 1 calc C . R
H4B H 0.5149 0.7623 -0.0529 0.042 Uiso 1 calc . . R
C9 C 0.47338(17) 0.45989(16) 0.19928(16) 0.0292(5) Uani 1 d C . .
H9A H 0.5103 0.4131 0.2333 0.035 Uiso 1 calc . . R
H9B H 0.4319 0.4977 0.2394 0.035 Uiso 1 calc . . R
C8 C 0.54587(17) 0.51232(16) 0.11977(16) 0.0306(5) Uani 1 d . . .
H8A H 0.5988 0.5225 0.1391 0.037 Uiso 1 calc C . R
H8B H 0.5769 0.4784 0.0738 0.037 Uiso 1 calc . . R
C7 C 0.29354(19) 0.33248(15) 0.19117(19) 0.0348(5) Uani 1 d C . .
H7A H 0.3208 0.2929 0.1504 0.042 Uiso 1 calc . . R
H7B H 0.2331 0.3114 0.2386 0.042 Uiso 1 calc . . R
C16 C 0.24522(16) 0.82710(14) 0.03866(15) 0.0250(4) Uani 1 d . . .
C17 C 0.21489(17) 0.90676(15) -0.01074(17) 0.0316(5) Uani 1 d C . .
H17 H 0.2217 0.9140 -0.0719 0.038 Uiso 1 calc . . R
C21 C 0.2337(2) 0.81747(17) 0.12894(17) 0.0353(5) Uani 1 d C . .
H21 H 0.2531 0.7631 0.1635 0.042 Uiso 1 calc . . R
C19 C 0.1647(2) 0.96657(19) 0.1175(2) 0.0502(8) Uani 1 d C . .
H19 H 0.1379 1.0144 0.1442 0.060 Uiso 1 calc . . R
C18 C 0.1745(2) 0.97593(17) 0.0298(2) 0.0419(6) Uani 1 d . . .
H18 H 0.1535 1.0301 -0.0040 0.050 Uiso 1 calc C . R
C44 C 0.71872(15) 0.13886(13) 0.45958(14) 0.0211(4) Uani 1 d . . .
C60 C 0.76914(15) 0.22648(13) 0.55132(13) 0.0213(4) Uani 1 d . . .
C68 C 0.62879(15) 0.13011(13) 0.63652(14) 0.0212(4) Uani 1 d . . .
C73 C 0.67754(16) 0.04816(13) 0.66243(15) 0.0233(4) Uani 1 d . . .
H73 H 0.7346 0.0276 0.6199 0.028 Uiso 1 calc . . R
C62 C 0.82746(18) 0.32150(15) 0.60870(15) 0.0289(5) Uani 1 d D . .
C71 C 0.56159(18) 0.02215(16) 0.81212(15) 0.0304(5) Uani 1 d . . .
H71 H 0.5390 -0.0139 0.8706 0.036 Uiso 1 calc . . R
C69 C 0.54478(16) 0.15644(14) 0.70228(15) 0.0254(4) Uani 1 d . . .
H69 H 0.5097 0.2120 0.6881 0.030 Uiso 1 calc . . R
C74 C 0.4174(2) 0.13154(19) 0.85423(18) 0.0400(6) Uani 1 d . . .
C61 C 0.75328(16) 0.29657(14) 0.58967(14) 0.0230(4) Uani 1 d . . .
H61 H 0.6895 0.3282 0.6032 0.028 Uiso 1 calc . . R
C72 C 0.64502(17) -0.00440(14) 0.74885(15) 0.0260(4) Uani 1 d . . .
C70 C 0.51140(17) 0.10310(15) 0.78797(15) 0.0284(5) Uani 1 d A . .
C65 C 0.86417(17) 0.18201(15) 0.53466(15) 0.0281(5) Uani 1 d . . .
H65 H 0.8783 0.1335 0.5094 0.034 Uiso 1 calc . . R
C63 C 0.92169(18) 0.27593(18) 0.59113(18) 0.0354(5) Uani 1 d . . .
H63 H 0.9726 0.2924 0.6045 0.042 Uiso 1 calc . . R
C64 C 0.93903(18) 0.20642(18) 0.55392(18) 0.0356(5) Uani 1 d E . .
F5 F 0.69988(14) -0.14290(10) 0.72049(12) 0.0497(4) Uani 1 d . . .
F4 F 0.66606(17) -0.13437(11) 0.85527(12) 0.0619(5) Uani 1 d . . .
F6 F 0.79664(14) -0.08715(12) 0.75457(16) 0.0619(5) Uani 1 d . . .
F1 F 0.3370(10) 0.0949(6) 0.8603(7) 0.0560(19) Uani 0.66(4) d A 1 .
F2 F 0.3906(8) 0.2167(6) 0.8298(8) 0.065(2) Uani 0.66(4) d A 1 .
F3 F 0.4277(7) 0.1188(6) 0.9332(5) 0.0577(18) Uani 0.66(4) d A 1 .
C75 C 0.7017(2) -0.09149(16) 0.77028(17) 0.0348(5) Uani 1 d . . .
F15 F 0.83611(17) 0.38235(11) 0.71848(11) 0.0561(5) Uani 1 d D . .
C66 C 0.8105(2) 0.39892(18) 0.64500(19) 0.0403(6) Uani 1 d . . .
C67 C 1.0395(2) 0.1538(3) 0.5358(3) 0.0666(11) Uani 1 d . . .
C49 C 0.67546(15) 0.06797(13) 0.46466(15) 0.0235(4) Uani 1 d . . .
H49 H 0.6221 0.0487 0.5165 0.028 Uiso 1 calc . . R
C45 C 0.79624(15) 0.16456(14) 0.38066(14) 0.0233(4) Uani 1 d . . .
H45 H 0.8272 0.2135 0.3733 0.028 Uiso 1 calc . . R
C48 C 0.70755(16) 0.02419(14) 0.39659(17) 0.0276(5) Uani 1 d B . .
C46 C 0.82906(16) 0.12051(15) 0.31292(15) 0.0264(4) Uani 1 d . . .
C47 C 0.78525(17) 0.04949(15) 0.31987(16) 0.0292(5) Uani 1 d . . .
H47 H 0.8078 0.0193 0.2736 0.035 Uiso 1 calc . . R
C51 C 0.91576(19) 0.14899(19) 0.23250(17) 0.0376(6) Uani 1 d . . .
F10 F 0.92438(15) 0.11751(12) 0.16338(10) 0.0504(4) Uani 1 d . . .
F7 F 0.5566(13) -0.0231(14) 0.4144(8) 0.030(3) Uani 0.45(5) d B 1 .
F11 F 0.90832(15) 0.23569(12) 0.20153(12) 0.0593(5) Uani 1 d . . .
F12 F 1.00041(13) 0.1258(2) 0.24940(13) 0.0812(8) Uani 1 d . . .
F8 F 0.6846(11) -0.0797(10) 0.3306(9) 0.052(3) Uani 0.45(5) d B 1 .
F9 F 0.666(2) -0.1113(8) 0.469(2) 0.101(6) Uani 0.45(5) d B 1 .
C50 C 0.6554(2) -0.05071(16) 0.4076(2) 0.0388(6) Uani 1 d . . .
C20 C 0.1940(2) 0.8873(2) 0.1679(2) 0.0488(7) Uani 1 d . . .
H20 H 0.1868 0.8808 0.2291 0.059 Uiso 1 calc C . R
C34 C 0.02361(18) 0.7316(2) 0.10167(18) 0.0396(6) Uani 1 d . . .
C40 C 0.08855(19) 0.70588(18) 0.01745(19) 0.0209(5) Uani 0.740(5) d C 1 .
H40 H 0.1066 0.7547 -0.0368 0.025 Uiso 0.740(5) calc C 1 R
C35 C -0.0010(2) 0.8196(2) 0.0902(2) 0.0456(7) Uani 1 d C . .
H35 H 0.0227 0.8569 0.0326 0.055 Uiso 1 calc . . R
C41 C 0.0838(2) 0.62840(19) 0.0012(2) 0.0224(6) Uani 0.729(5) d C 1 .
H41A H 0.0385 0.5900 0.0440 0.027 Uiso 0.729(5) calc C 1 R
H41B H 0.1259 0.6135 -0.0528 0.027 Uiso 0.729(5) calc C 1 R
C36 C -0.0596(3) 0.8543(2) 0.1613(3) 0.0541(8) Uani 1 d . . .
H36 H -0.0756 0.9152 0.1526 0.065 Uiso 1 calc C . R
C39 C -0.01306(19) 0.67833(17) 0.1862(2) 0.0394(6) Uani 1 d C . .
H39 H 0.0024 0.6173 0.1953 0.047 Uiso 1 calc . . R
C38 C -0.0717(2) 0.7136(2) 0.2569(2) 0.0451(7) Uani 1 d . . .
H38 H -0.0961 0.6766 0.3146 0.054 Uiso 1 calc C . R
C37 C -0.0951(2) 0.8008(2) 0.2454(2) 0.0536(8) Uani 1 d C . .
H37 H -0.1354 0.8246 0.2945 0.064 Uiso 1 calc . . R
C5 C 0.5449(2) 0.6737(2) 0.0577(2) 0.0484(7) Uani 1 d C . .
H5A H 0.6136 0.6683 0.0170 0.058 Uiso 1 calc . . R
H5B H 0.5454 0.6875 0.1123 0.058 Uiso 1 calc . . R
C43 C 0.1153(6) 0.6727(6) -0.0351(6) 0.0224(6) Uani 0.271(5) d C 2 .
C42 C 0.0567(6) 0.6486(5) 0.0541(6) 0.0209(5) Uani 0.260(5) d C 2 .
F13 F 0.86382(18) 0.46323(12) 0.58649(13) 0.0540(8) Uani 0.896(7) d D 1 .
F14 F 0.71899(17) 0.43634(18) 0.6624(2) 0.0916(12) Uani 0.998(8) d D 1 .
F18 F 1.0644(4) 0.1240(8) 0.4664(7) 0.119(4) Uani 0.740(19) d E 1 .
F16 F 1.0398(4) 0.0864(5) 0.6079(7) 0.116(3) Uani 0.740(19) d E 1 .
F17 F 1.1079(5) 0.1987(7) 0.5289(7) 0.098(3) Uani 0.740(19) d E 1 .
F9A F 0.6991(16) -0.0966(19) 0.352(2) 0.103(6) Uani 0.55(5) d B 2 .
F7A F 0.6492(10) -0.1115(9) 0.4907(11) 0.072(3) Uani 0.55(5) d B 2 .
F8A F 0.5642(14) -0.0342(15) 0.4175(10) 0.060(5) Uani 0.55(5) d B 2 .
F18A F 1.0820(16) 0.185(3) 0.4353(12) 0.157(12) Uani 0.260(19) d E 2 .
F17A F 1.1052(14) 0.1771(19) 0.5540(17) 0.098(10) Uani 0.260(19) d E 2 .
F16A F 1.0450(10) 0.0790(12) 0.539(3) 0.129(14) Uani 0.260(19) d E 2 .
F2A F 0.3980(18) 0.2126(14) 0.847(2) 0.089(7) Uani 0.34(4) d A 2 .
F3A F 0.4129(19) 0.096(3) 0.9427(12) 0.098(7) Uani 0.34(4) d A 2 .
F1A F 0.352(2) 0.0984(18) 0.8583(19) 0.096(10) Uani 0.34(4) d A 2 .

loop_
_atom_site_aniso_label
_atom_site_aniso_U_11
_atom_site_aniso_U_22
_atom_site_aniso_U_33
_atom_site_aniso_U_23
_atom_site_aniso_U_13
_atom_site_aniso_U_12
Rh1 0.01166(10) 0.01715(10) 0.01865(10) -0.00499(6) -0.00504(7) -0.00052(6)
P2 0.0155(2) 0.0201(2) 0.0214(2) -0.00552(19) -0.0054(2) -0.00364(18)
P1 0.0165(2) 0.0176(2) 0.0232(2) -0.00445(19) -0.0075(2) -0.00122(18)
C1 0.0143(9) 0.0239(10) 0.0217(9) -0.0087(8) -0.0064(8) 0.0031(7)
N3 0.0195(9) 0.0353(11) 0.0414(11) -0.0097(9) -0.0168(8) -0.0011(8)
N2 0.0258(9) 0.0176(8) 0.0362(10) -0.0024(7) -0.0169(8) 0.0008(7)
C2 0.0159(9) 0.0308(11) 0.0192(9) -0.0097(8) -0.0045(8) -0.0007(8)
N1 0.0192(9) 0.0292(9) 0.0306(9) -0.0038(7) -0.0106(8) -0.0076(7)
C3 0.0176(9) 0.0282(11) 0.0249(10) -0.0120(8) -0.0077(8) 0.0031(8)
N4 0.0279(10) 0.0268(9) 0.0380(10) -0.0080(8) -0.0196(9) 0.0045(7)
C22 0.0161(9) 0.0225(10) 0.0295(11) -0.0096(8) -0.0084(8) 0.0006(7)
C10 0.0165(9) 0.0242(10) 0.0221(9) -0.0050(8) -0.0051(8) -0.0012(7)
C6 0.0451(15) 0.0283(12) 0.0583(17) 0.0025(11) -0.0355(14) 0.0007(11)
C11 0.0219(10) 0.0271(11) 0.0312(11) -0.0054(9) -0.0093(9) -0.0045(8)
C23 0.0141(9) 0.0243(10) 0.0292(10) -0.0083(8) -0.0058(8) -0.0019(7)
C15 0.0188(9) 0.0222(10) 0.0276(10) -0.0070(8) -0.0090(8) 0.0026(7)
F20 0.0383(8) 0.0284(7) 0.0662(11) 0.0144(7) -0.0171(8) -0.0039(6)
F24 0.0200(7) 0.0622(11) 0.0520(9) 0.0110(8) -0.0050(7) -0.0071(7)
F22 0.0397(8) 0.0508(9) 0.0705(11) -0.0145(8) -0.0246(8) -0.0170(7)
F23 0.0219(7) 0.0314(8) 0.0915(13) -0.0074(8) -0.0237(8) 0.0043(6)
C14 0.0258(11) 0.0297(11) 0.0269(10) -0.0100(9) -0.0124(9) 0.0069(8)
C13 0.0190(10) 0.0336(12) 0.0239(10) -0.0029(9) -0.0054(9) 0.0052(8)
C12 0.0227(10) 0.0312(11) 0.0301(11) 0.0007(9) -0.0085(9) -0.0067(8)
C26 0.0269(11) 0.0224(11) 0.0439(13) -0.0103(9) -0.0116(10) -0.0016(8)
C27 0.0282(11) 0.0233(10) 0.0314(11) -0.0050(9) -0.0099(9) -0.0038(8)
C29 0.0240(11) 0.0311(11) 0.0274(10) -0.0070(9) -0.0057(9) -0.0064(8)
C28 0.0233(10) 0.0178(9) 0.0247(10) -0.0039(8) -0.0059(9) -0.0036(7)
C33 0.0320(12) 0.0306(11) 0.0291(11) -0.0058(9) -0.0098(10) -0.0114(9)
C30 0.0272(12) 0.0462(14) 0.0376(13) -0.0098(11) -0.0055(11) -0.0159(10)
C24 0.0171(10) 0.0336(12) 0.0292(11) -0.0124(9) -0.0041(9) -0.0021(8)
C25 0.0170(10) 0.0315(11) 0.0412(12) -0.0197(10) -0.0086(9) 0.0010(8)
C57 0.0223(10) 0.0183(9) 0.0273(10) -0.0036(8) -0.0058(9) -0.0029(8)
C54 0.0274(11) 0.0230(10) 0.0207(9) -0.0050(8) -0.0079(9) -0.0028(8)
C53 0.0182(9) 0.0248(10) 0.0187(9) -0.0075(8) -0.0025(8) -0.0024(7)
C56 0.0187(10) 0.0249(10) 0.0295(10) -0.0069(8) -0.0086(9) 0.0000(8)
C55 0.0251(10) 0.0216(10) 0.0261(10) -0.0058(8) -0.0087(9) 0.0015(8)
C52 0.0196(9) 0.0201(9) 0.0221(9) -0.0063(7) -0.0066(8) -0.0012(7)
F21 0.0397(8) 0.0294(7) 0.0395(7) -0.0019(6) -0.0123(6) -0.0149(6)
F19 0.0447(9) 0.0561(9) 0.0221(6) 0.0020(6) -0.0060(6) -0.0208(7)
C58 0.0295(12) 0.0296(11) 0.0290(11) -0.0011(9) -0.0089(10) -0.0055(9)
B1 0.0131(10) 0.0190(10) 0.0231(10) -0.0054(8) -0.0039(9) -0.0007(8)
C59 0.0231(11) 0.0247(11) 0.0463(14) -0.0014(10) -0.0145(10) -0.0023(8)
C31 0.0397(14) 0.0551(16) 0.0287(12) -0.0066(11) 0.0032(11) -0.0250(13)
C32 0.0479(15) 0.0456(15) 0.0246(11) -0.0069(10) -0.0065(11) -0.0194(12)
C4 0.0238(11) 0.0376(13) 0.0478(14) -0.0054(11) -0.0159(11) -0.0125(9)
C9 0.0248(11) 0.0359(12) 0.0324(11) -0.0133(9) -0.0170(10) 0.0068(9)
C8 0.0221(11) 0.0426(13) 0.0328(11) -0.0162(10) -0.0145(10) 0.0054(9)
C7 0.0371(13) 0.0203(11) 0.0482(14) -0.0017(10) -0.0237(11) 0.0036(9)
C16 0.0213(10) 0.0268(11) 0.0277(10) -0.0099(9) -0.0030(9) -0.0079(8)
C17 0.0283(12) 0.0272(11) 0.0357(12) -0.0086(9) -0.0040(10) -0.0052(9)
C21 0.0409(14) 0.0373(13) 0.0299(12) -0.0127(10) -0.0075(11) -0.0092(10)
C19 0.0486(16) 0.0398(15) 0.0636(18) -0.0347(14) 0.0010(15) -0.0096(12)
C18 0.0391(14) 0.0280(12) 0.0540(16) -0.0165(11) -0.0040(13) -0.0036(10)
C44 0.0159(9) 0.0209(10) 0.0259(10) -0.0060(8) -0.0081(8) 0.0020(7)
C60 0.0204(10) 0.0217(10) 0.0202(9) -0.0027(7) -0.0055(8) -0.0041(8)
C68 0.0172(9) 0.0215(10) 0.0259(10) -0.0072(8) -0.0059(8) -0.0037(7)
C73 0.0200(10) 0.0210(10) 0.0263(10) -0.0032(8) -0.0059(9) -0.0028(8)
C62 0.0331(12) 0.0312(12) 0.0266(11) -0.0076(9) -0.0123(10) -0.0069(9)
C71 0.0320(12) 0.0341(12) 0.0253(11) -0.0043(9) -0.0061(10) -0.0136(10)
C69 0.0211(10) 0.0252(10) 0.0292(11) -0.0085(8) -0.0059(9) -0.0023(8)
C74 0.0313(14) 0.0501(16) 0.0318(13) -0.0149(12) 0.0052(11) -0.0096(12)
C61 0.0226(10) 0.0254(10) 0.0209(9) -0.0052(8) -0.0072(8) -0.0026(8)
C72 0.0276(11) 0.0240(10) 0.0296(11) -0.0031(8) -0.0130(9) -0.0070(8)
C70 0.0235(11) 0.0345(12) 0.0274(11) -0.0124(9) -0.0015(9) -0.0082(9)
C65 0.0225(11) 0.0338(12) 0.0305(11) -0.0122(9) -0.0087(9) -0.0012(9)
C63 0.0271(12) 0.0478(15) 0.0400(13) -0.0170(11) -0.0140(11) -0.0074(10)
C64 0.0223(11) 0.0504(15) 0.0393(13) -0.0196(11) -0.0115(10) 0.0006(10)
F5 0.0736(12) 0.0248(7) 0.0579(10) -0.0097(7) -0.0354(9) 0.0050(7)
F4 0.0920(15) 0.0373(9) 0.0374(9) 0.0084(7) -0.0177(9) 0.0031(9)
F6 0.0446(10) 0.0391(9) 0.1045(16) -0.0002(9) -0.0439(11) 0.0019(7)
F1 0.020(3) 0.081(4) 0.066(4) -0.042(3) 0.019(2) -0.024(2)
F2 0.051(3) 0.051(4) 0.055(3) -0.016(3) 0.021(2) 0.011(3)
F3 0.056(3) 0.087(3) 0.030(3) -0.033(3) 0.008(2) -0.021(2)
C75 0.0398(13) 0.0273(12) 0.0373(13) 0.0007(9) -0.0181(11) -0.0055(10)
F15 0.1018(15) 0.0441(9) 0.0371(8) -0.0118(7) -0.0344(9) -0.0145(9)
C66 0.0452(15) 0.0420(14) 0.0472(15) -0.0198(12) -0.0254(13) -0.0013(11)
C67 0.0301(16) 0.102(3) 0.095(3) -0.065(3) -0.0301(18) 0.0129(17)
C49 0.0166(9) 0.0212(10) 0.0325(11) -0.0084(8) -0.0084(9) 0.0021(7)
C45 0.0176(9) 0.0255(10) 0.0260(10) -0.0066(8) -0.0067(9) -0.0008(8)
C48 0.0203(10) 0.0241(11) 0.0408(12) -0.0137(9) -0.0118(10) 0.0048(8)
C46 0.0185(10) 0.0322(11) 0.0269(11) -0.0097(9) -0.0079(9) 0.0055(8)
C47 0.0260(11) 0.0307(11) 0.0343(12) -0.0167(9) -0.0126(10) 0.0082(9)
C51 0.0273(12) 0.0532(16) 0.0295(12) -0.0149(11) -0.0047(10) 0.0010(11)
F10 0.0623(11) 0.0512(10) 0.0268(7) -0.0154(7) 0.0007(7) -0.0011(8)
F7 0.022(4) 0.026(4) 0.043(5) -0.007(2) -0.008(3) -0.009(3)
F11 0.0657(12) 0.0521(10) 0.0437(9) -0.0182(8) 0.0185(9) -0.0269(9)
F12 0.0188(8) 0.165(3) 0.0408(10) -0.0129(12) 0.0008(7) -0.0057(11)
F8 0.040(3) 0.070(4) 0.065(6) -0.052(4) -0.013(3) -0.006(3)
F9 0.201(16) 0.016(4) 0.144(13) 0.013(5) -0.142(11) -0.027(6)
C50 0.0368(15) 0.0279(13) 0.0577(17) -0.0222(12) -0.0163(13) 0.0028(10)
C20 0.0567(18) 0.0556(18) 0.0393(14) -0.0289(13) -0.0049(14) -0.0109(14)
C34 0.0172(11) 0.0718(19) 0.0383(13) -0.0318(13) -0.0137(10) 0.0132(11)
C40 0.0154(12) 0.0231(12) 0.0251(13) -0.0051(10) -0.0099(10) 0.0013(9)
C35 0.0273(12) 0.0568(17) 0.0484(16) -0.0010(13) -0.0111(12) -0.0137(12)
C41 0.0159(13) 0.0262(15) 0.0278(15) -0.0076(11) -0.0107(12) 0.0004(10)
C36 0.0536(18) 0.0374(15) 0.079(2) -0.0253(15) -0.0234(17) 0.0004(13)
C39 0.0321(13) 0.0361(13) 0.0595(17) -0.0194(12) -0.0268(13) 0.0097(10)
C38 0.0250(12) 0.0629(19) 0.0384(14) -0.0068(13) -0.0076(11) 0.0020(12)
C37 0.0432(16) 0.072(2) 0.0501(17) -0.0408(16) -0.0137(14) 0.0212(14)
C5 0.0333(14) 0.0522(17) 0.0637(18) 0.0060(14) -0.0284(14) -0.0189(12)
C43 0.0159(13) 0.0262(15) 0.0278(15) -0.0076(11) -0.0107(12) 0.0004(10)
C42 0.0154(12) 0.0231(12) 0.0251(13) -0.0051(10) -0.0099(10) 0.0013(9)
F13 0.0873(17) 0.0342(10) 0.0433(11) -0.0064(8) -0.0183(10) -0.0211(9)
F14 0.0543(13) 0.105(2) 0.157(3) -0.105(2) -0.0396(15) 0.0206(12)
F18 0.043(3) 0.220(11) 0.153(6) -0.157(7) -0.054(4) 0.065(5)
F16 0.073(3) 0.091(4) 0.170(7) -0.022(4) -0.063(3) 0.049(3)
F17 0.021(2) 0.143(5) 0.151(6) -0.075(5) -0.021(3) -0.006(3)
F9A 0.058(6) 0.095(9) 0.165(12) -0.111(9) 0.030(6) -0.030(6)
F7A 0.090(6) 0.044(5) 0.083(5) 0.020(3) -0.045(6) -0.032(3)
F8A 0.044(6) 0.039(6) 0.097(8) -0.023(4) -0.014(4) -0.011(4)
F18A 0.093(12) 0.23(3) 0.083(9) -0.045(14) 0.015(9) 0.062(14)
F17A 0.045(9) 0.19(2) 0.127(14) -0.137(16) -0.064(10) 0.062(11)
F16A 0.042(7) 0.079(9) 0.29(4) -0.109(17) -0.060(16) 0.042(6)
F2A 0.070(9) 0.078(11) 0.108(15) -0.073(11) 0.043(8) -0.036(8)
F3A 0.049(7) 0.174(17) 0.024(4) 0.005(8) 0.010(4) 0.009(10)
F1A 0.025(8) 0.163(18) 0.116(12) -0.091(12) 0.025(5) -0.048(6)

loop_
_atom_type_symbol
_atom_type_description
_atom_type_scat_dispersion_real
_atom_type_scat_dispersion_imag
_atom_type_scat_source
C C 0.0181 0.0091 'International Tables Vol C Tables 4.2.6.8 and 6.1.1.4'
H H 0.0000 0.0000 'International Tables Vol C Tables 4.2.6.8 and 6.1.1.4'
B B 0.0090 0.0039 'International Tables Vol C Tables 4.2.6.8 and 6.1.1.4'
F F 0.0727 0.0534 'International Tables Vol C Tables 4.2.6.8 and 6.1.1.4'
N N 0.0311 0.0180 'International Tables Vol C Tables 4.2.6.8 and 6.1.1.4'
P P 0.2955 0.4335 'International Tables Vol C Tables 4.2.6.8 and 6.1.1.4'
Rh Rh 0.0927 3.6045 'International Tables Vol C Tables 4.2.6.8 and 6.1.1.4'

loop_
_geom_angle_atom_site_label_1
_geom_angle_atom_site_label_2
_geom_angle_atom_site_label_3
_geom_angle
P1 Rh1 P2 162.95(2)
C1 Rh1 P2 81.46(6)
C1 Rh1 P1 81.65(6)
C1 Rh1 C40 159.76(10)
C1 Rh1 C41 163.74(10)
C1 Rh1 C43 163.9(2)
C1 Rh1 C42 159.2(2)
C40 Rh1 P2 82.69(7)
C40 Rh1 P1 114.30(7)
C41 Rh1 P2 112.95(8)
C41 Rh1 P1 83.51(8)
C41 Rh1 C40 36.29(11)
C41 Rh1 C42 24.7(2)
C43 Rh1 P2 90.7(2)
C43 Rh1 P1 105.1(2)
C43 Rh1 C40 27.9(2)
C43 Rh1 C41 23.1(2)
C43 Rh1 C42 36.9(3)
C42 Rh1 P2 109.3(2)
C42 Rh1 P1 87.5(2)
C42 Rh1 C40 27.2(2)
N1 P2 Rh1 103.36(7)
N1 P2 C10 102.40(9)
N1 P2 C16 100.79(10)
C10 P2 Rh1 118.03(7)
C10 P2 C16 105.02(10)
C16 P2 Rh1 123.63(7)
N2 P1 Rh1 103.01(6)
N2 P1 C22 103.58(9)
N2 P1 C28 100.90(10)
C22 P1 Rh1 123.85(7)
C22 P1 C28 102.54(10)
C28 P1 Rh1 119.51(7)
C2 C1 Rh1 119.33(15)
C3 C1 Rh1 118.94(15)
C3 C1 C2 121.67(19)
C2 N3 C8 126.7(2)
C2 N3 C5 112.1(2)
C5 N3 C8 120.99(19)
C3 N2 P1 117.23(15)
C3 N2 C7 111.50(18)
C7 N2 P1 131.25(16)
N3 C2 C1 133.2(2)
N3 C2 N1 108.25(19)
N1 C2 C1 118.58(18)
C2 N1 P2 117.07(14)
C2 N1 C4 111.73(18)
C4 N1 P2 130.82(16)
N2 C3 C1 118.90(19)
N4 C3 C1 132.6(2)
N4 C3 N2 108.47(19)
C3 N4 C6 110.14(19)
C3 N4 C9 121.83(19)
C9 N4 C6 118.40(19)
C23 C22 P1 119.74(16)
C23 C22 C27 119.1(2)
C27 C22 P1 121.06(17)
C11 C10 P2 122.51(17)
C15 C10 P2 118.37(16)
C15 C10 C11 118.8(2)
N4 C6 H6A 111.2
N4 C6 H6B 111.2
N4 C6 C7 102.96(19)
H6A C6 H6B 109.1
C7 C6 H6A 111.2
C7 C6 H6B 111.2
C10 C11 H11 119.9
C12 C11 C10 120.2(2)
C12 C11 H11 119.9
C22 C23 H23 119.9
C24 C23 C22 120.2(2)
C24 C23 H23 119.9
C10 C15 H15 119.7
C14 C15 C10 120.6(2)
C14 C15 H15 119.7
C15 C14 H14 120.0
C13 C14 C15 120.0(2)
C13 C14 H14 120.0
C14 C13 H13 120.0
C14 C13 C12 119.9(2)
C12 C13 H13 120.0
C11 C12 C13 120.4(2)
C11 C12 H12 119.8
C13 C12 H12 119.8
C27 C26 H26 119.9
C27 C26 C25 120.2(2)
C25 C26 H26 119.9
C22 C27 H27 119.8
C26 C27 C22 120.3(2)
C26 C27 H27 119.8
C28 C29 H29 119.8
C28 C29 C30 120.3(2)
C30 C29 H29 119.8
C29 C28 P1 121.90(17)
C29 C28 C33 119.1(2)
C33 C28 P1 118.87(17)
C28 C33 H33 119.8
C32 C33 C28 120.4(2)
C32 C33 H33 119.8
C29 C30 H30 119.9
C31 C30 C29 120.2(2)
C31 C30 H30 119.9
C23 C24 H24 119.9
C25 C24 C23 120.3(2)
C25 C24 H24 119.9
C26 C25 H25 120.0
C24 C25 C26 119.9(2)
C24 C25 H25 120.0
C56 C57 H57 119.0
C56 C57 C52 121.93(19)
C52 C57 H57 119.0
C53 C54 C58 119.1(2)
C55 C54 C53 120.79(19)
C55 C54 C58 120.0(2)
C54 C53 H53 118.9
C54 C53 C52 122.2(2)
C52 C53 H53 118.9
C57 C56 C59 119.97(19)
C55 C56 C57 121.2(2)
C55 C56 C59 118.82(19)
C54 C55 H55 120.9
C56 C55 C54 118.2(2)
C56 C55 H55 120.9
C57 C52 C53 115.68(18)
C57 C52 B1 123.07(18)
C53 C52 B1 121.00(18)
F20 C58 C54 113.3(2)
F20 C58 F19 106.1(2)
F21 C58 F20 107.1(2)
F21 C58 C54 113.73(19)
F21 C58 F19 105.65(19)
F19 C58 C54 110.4(2)
C44 B1 C52 105.79(16)
C44 B1 C68 111.03(16)
C60 B1 C52 112.36(16)
C60 B1 C44 111.19(16)
C60 B1 C68 102.73(16)
C68 B1 C52 113.89(16)
F24 C59 F22 106.3(2)
F24 C59 F23 106.6(2)
F24 C59 C56 112.4(2)
F22 C59 F23 106.9(2)
F22 C59 C56 112.0(2)
F23 C59 C56 112.31(19)
C30 C31 H31 120.0
C30 C31 C32 120.0(2)
C32 C31 H31 120.0
C33 C32 H32 120.0
C31 C32 C33 120.0(2)
C31 C32 H32 120.0
N1 C4 H4A 111.2
N1 C4 H4B 111.2
N1 C4 C5 102.71(19)
H4A C4 H4B 109.1
C5 C4 H4A 111.2
C5 C4 H4B 111.2
N4 C9 H9A 109.2
N4 C9 H9B 109.2
N4 C9 C8 111.99(19)
H9A C9 H9B 107.9
C8 C9 H9A 109.2
C8 C9 H9B 109.2
N3 C8 C9 113.10(19)
N3 C8 H8A 109.0
N3 C8 H8B 109.0
C9 C8 H8A 109.0
C9 C8 H8B 109.0
H8A C8 H8B 107.8
N2 C7 C6 101.50(19)
N2 C7 H7A 111.5
N2 C7 H7B 111.5
C6 C7 H7A 111.5
C6 C7 H7B 111.5
H7A C7 H7B 109.3
C17 C16 P2 123.70(18)
C17 C16 C21 119.3(2)
C21 C16 P2 116.92(18)
C16 C17 H17 120.1
C16 C17 C18 119.8(2)
C18 C17 H17 120.1
C16 C21 H21 120.0
C20 C21 C16 120.0(3)
C20 C21 H21 120.0
C18 C19 H19 119.9
C18 C19 C20 120.2(2)
C20 C19 H19 119.9
C17 C18 H18 119.7
C19 C18 C17 120.7(3)
C19 C18 H18 119.7
C49 C44 B1 122.53(18)
C49 C44 C45 115.80(19)
C45 C44 B1 121.57(18)
C61 C60 B1 121.23(18)
C65 C60 B1 122.66(19)
C65 C60 C61 115.8(2)
C73 C68 B1 119.67(18)
C73 C68 C69 116.1(2)
C69 C68 B1 123.91(18)
C68 C73 H73 118.9
C72 C73 C68 122.1(2)
C72 C73 H73 118.9
C61 C62 C63 120.6(2)
C61 C62 C66 121.5(2)
C63 C62 C66 117.9(2)
C72 C71 H71 120.9
C72 C71 C70 118.1(2)
C70 C71 H71 120.9
C68 C69 H69 119.2
C70 C69 C68 121.6(2)
C70 C69 H69 119.2
F1 C74 C70 113.1(5)
F1 C74 F3A 95.0(18)
F2 C74 C70 111.6(5)
F2 C74 F1 103.4(7)
F2 C74 F3A 118.0(14)
F3 C74 C70 111.5(5)
F3 C74 F1 111.4(6)
F3 C74 F2 105.2(6)
F3 C74 F3A 18.1(18)
F2A C74 C70 115.7(11)
F2A C74 F1 111.7(13)
F2A C74 F2 14.0(19)
F2A C74 F3 91.5(16)
F2A C74 F3A 105.2(14)
F3A C74 C70 114.0(8)
F1A C74 C70 111.0(13)
F1A C74 F1 2.4(17)
F1A C74 F2 105.4(16)
F1A C74 F3 111.8(15)
F1A C74 F2A 114(2)
F1A C74 F3A 95(2)
C60 C61 H61 118.8
C62 C61 C60 122.3(2)
C62 C61 H61 118.8
C73 C72 C75 118.3(2)
C71 C72 C73 120.9(2)
C71 C72 C75 120.7(2)
C71 C70 C69 121.1(2)
C71 C70 C74 119.1(2)
C69 C70 C74 119.8(2)
C60 C65 H65 118.9
C64 C65 C60 122.2(2)
C64 C65 H65 118.9
C62 C63 H63 120.9
C64 C63 C62 118.2(2)
C64 C63 H63 120.9
C65 C64 C67 119.1(2)
C63 C64 C65 120.8(2)
C63 C64 C67 120.0(2)
F5 C75 C72 111.9(2)
F4 C75 C72 113.0(2)
F4 C75 F5 106.1(2)
F6 C75 C72 112.9(2)
F6 C75 F5 105.5(2)
F6 C75 F4 107.0(2)
F15 C66 C62 113.0(2)
F15 C66 F13 105.1(2)
F13 C66 C62 112.6(2)
F14 C66 C62 114.0(2)
F14 C66 F15 107.9(3)
F14 C66 F13 103.4(3)
F18 C67 C64 113.6(4)
F18 C67 F16 108.7(6)
F18 C67 F17 109.5(6)
F18 C67 F18A 41.8(13)
F16 C67 C64 109.1(4)
F16 C67 F18A 145.5(10)
F17 C67 C64 111.2(5)
F17 C67 F16 104.4(6)
F17 C67 F18A 78.5(14)
F18A C67 C64 101.3(9)
F17A C67 C64 117.7(9)
F17A C67 F18 118.7(8)
F17A C67 F16 84.2(15)
F17A C67 F17 20.2(17)
F17A C67 F18A 96.0(16)
F16A C67 C64 119.1(7)
F16A C67 F18 56.8(18)
F16A C67 F16 53.0(19)
F16A C67 F17 129.2(8)
F16A C67 F18A 98.0(16)
F16A C67 F17A 116.9(15)
C44 C49 H49 118.8
C44 C49 C48 122.4(2)
C48 C49 H49 118.8
C44 C45 H45 119.0
C46 C45 C44 121.9(2)
C46 C45 H45 119.0
C49 C48 C50 118.6(2)
C47 C48 C49 121.0(2)
C47 C48 C50 120.4(2)
C45 C46 C51 118.9(2)
C47 C46 C45 121.2(2)
C47 C46 C51 119.9(2)
C48 C47 C46 117.6(2)
C48 C47 H47 121.2
C46 C47 H47 121.2
F10 C51 C46 112.9(2)
F10 C51 F11 105.4(2)
F11 C51 C46 111.8(2)
F12 C51 C46 112.7(2)
F12 C51 F10 106.9(2)
F12 C51 F11 106.6(3)
F7 C50 C48 110.2(8)
F7 C50 F7A 102.7(9)
F8 C50 C48 112.4(7)
F8 C50 F7 99.1(7)
F8 C50 F7A 119.4(9)
F9 C50 C48 112.6(7)
F9 C50 F7 113.0(18)
F9 C50 F8 108.8(15)
F9 C50 F9A 90.9(12)
F9 C50 F7A 13(2)
F9 C50 F8A 108(2)
F9A C50 C48 114.8(7)
F9A C50 F7 114.2(16)
F9A C50 F8 20(2)
F9A C50 F7A 102.5(18)
F7A C50 C48 111.5(6)
F8A C50 C48 116.1(10)
F8A C50 F7 6.2(16)
F8A C50 F8 98.1(9)
F8A C50 F9A 111.8(15)
F8A C50 F7A 98.0(11)
C21 C20 C19 120.0(3)
C21 C20 H20 120.0
C19 C20 H20 120.0
C40 C34 C42 38.4(3)
C35 C34 C40 113.3(3)
C35 C34 C39 118.6(2)
C35 C34 C42 146.5(4)
C39 C34 C40 128.2(3)
C39 C34 C42 92.0(4)
Rh1 C40 H40 115.5
C34 C40 Rh1 109.82(17)
C34 C40 H40 115.5
C41 C40 Rh1 70.59(16)
C41 C40 C34 121.6(3)
C41 C40 H40 115.5
C34 C35 H35 119.6
C36 C35 C34 120.7(3)
C36 C35 H35 119.6
Rh1 C41 H41A 108.4
Rh1 C41 H41B 88.6
C40 C41 Rh1 73.12(16)
C40 C41 H41A 120.0
C40 C41 H41B 120.0
H41A C41 H41B 120.0
C35 C36 H36 119.9
C35 C36 C37 120.3(3)
C37 C36 H36 119.9
C34 C39 H39 119.9
C38 C39 C34 120.3(3)
C38 C39 H39 119.9
C39 C38 H38 119.6
C37 C38 C39 120.9(3)
C37 C38 H38 119.6
C36 C37 H37 120.4
C38 C37 C36 119.3(3)
C38 C37 H37 120.4
N3 C5 C4 104.2(2)
N3 C5 H5A 110.9
N3 C5 H5B 110.9
C4 C5 H5A 110.9
C4 C5 H5B 110.9
H5A C5 H5B 108.9
C42 C43 Rh1 72.6(5)
C34 C42 Rh1 104.3(4)
C43 C42 Rh1 70.5(4)
C43 C42 C34 111.2(6)

loop_
_geom_bond_atom_site_label_1
_geom_bond_atom_site_label_2
_geom_bond_distance
Rh1 P2 2.2638(5)
Rh1 P1 2.2601(5)
Rh1 C1 2.075(2)
Rh1 C40 2.233(3)
Rh1 C41 2.201(3)
Rh1 C43 2.192(8)
Rh1 C42 2.219(7)
P2 N1 1.7074(19)
P2 C10 1.821(2)
P2 C16 1.822(2)
P1 N2 1.7038(18)
P1 C22 1.820(2)
P1 C28 1.821(2)
C1 C2 1.404(3)
C1 C3 1.391(3)
N3 C2 1.348(3)
N3 C8 1.453(3)
N3 C5 1.442(3)
N2 C3 1.369(3)
N2 C7 1.469(3)
C2 N1 1.369(3)
N1 C4 1.461(3)
C3 N4 1.354(3)
N4 C6 1.468(3)
N4 C9 1.454(3)
C22 C23 1.397(3)
C22 C27 1.401(3)
C10 C11 1.405(3)
C10 C15 1.398(3)
C6 H6A 0.9900
C6 H6B 0.9900
C6 C7 1.520(4)
C11 H11 0.9500
C11 C12 1.385(3)
C23 H23 0.9500
C23 C24 1.394(3)
C15 H15 0.9500
C15 C14 1.392(3)
F20 C58 1.339(3)
F24 C59 1.321(3)
F22 C59 1.336(3)
F23 C59 1.343(3)
C14 H14 0.9500
C14 C13 1.387(3)
C13 H13 0.9500
C13 C12 1.392(4)
C12 H12 0.9500
C26 H26 0.9500
C26 C27 1.388(3)
C26 C25 1.390(4)
C27 H27 0.9500
C29 H29 0.9500
C29 C28 1.388(3)
C29 C30 1.390(3)
C28 C33 1.395(3)
C33 H33 0.9500
C33 C32 1.388(4)
C30 H30 0.9500
C30 C31 1.381(4)
C24 H24 0.9500
C24 C25 1.384(3)
C25 H25 0.9500
C57 H57 0.9500
C57 C56 1.395(3)
C57 C52 1.401(3)
C54 C53 1.396(3)
C54 C55 1.383(3)
C54 C58 1.494(3)
C53 H53 0.9500
C53 C52 1.405(3)
C56 C55 1.381(3)
C56 C59 1.505(3)
C55 H55 0.9500
C52 B1 1.648(3)
F21 C58 1.329(3)
F19 C58 1.358(3)
B1 C44 1.640(3)
B1 C60 1.640(3)
B1 C68 1.647(3)
C31 H31 0.9500
C31 C32 1.383(4)
C32 H32 0.9500
C4 H4A 0.9900
C4 H4B 0.9900
C4 C5 1.514(4)
C9 H9A 0.9900
C9 H9B 0.9900
C9 C8 1.513(3)
C8 H8A 0.9900
C8 H8B 0.9900
C7 H7A 0.9900
C7 H7B 0.9900
C16 C17 1.392(3)
C16 C21 1.400(3)
C17 H17 0.9500
C17 C18 1.395(3)
C21 H21 0.9500
C21 C20 1.388(4)
C19 H19 0.9500
C19 C18 1.365(5)
C19 C20 1.390(5)
C18 H18 0.9500
C44 C49 1.392(3)
C44 C45 1.404(3)
C60 C61 1.400(3)
C60 C65 1.397(3)
C68 C73 1.399(3)
C68 C69 1.403(3)
C73 H73 0.9500
C73 C72 1.398(3)
C62 C61 1.388(3)
C62 C63 1.394(4)
C62 C66 1.486(3)
C71 H71 0.9500
C71 C72 1.377(4)
C71 C70 1.390(4)
C69 H69 0.9500
C69 C70 1.396(3)
C74 C70 1.501(3)
C74 F1 1.380(15)
C74 F2 1.339(9)
C74 F3 1.314(8)
C74 F2A 1.27(2)
C74 F3A 1.385(19)
C74 F1A 1.16(3)
C61 H61 0.9500
C72 C75 1.499(3)
C65 H65 0.9500
C65 C64 1.395(3)
C63 H63 0.9500
C63 C64 1.376(4)
C64 C67 1.513(4)
F5 C75 1.340(3)
F4 C75 1.332(3)
F6 C75 1.327(3)
F15 C66 1.328(3)
C66 F13 1.355(4)
C66 F14 1.314(4)
C67 F18 1.275(6)
C67 F16 1.361(7)
C67 F17 1.306(8)
C67 F18A 1.513(19)
C67 F17A 1.253(18)
C67 F16A 1.188(14)
C49 H49 0.9500
C49 C48 1.392(3)
C45 H45 0.9500
C45 C46 1.390(3)
C48 C47 1.384(3)
C48 C50 1.498(3)
C46 C47 1.388(3)
C46 C51 1.501(3)
C47 H47 0.9500
C51 F10 1.336(3)
C51 F11 1.347(3)
C51 F12 1.317(3)
F7 C50 1.392(19)
F8 C50 1.376(12)
F9 C50 1.22(2)
C50 F9A 1.264(12)
C50 F7A 1.419(15)
C50 F8A 1.26(2)
C20 H20 0.9500
C34 C40 1.495(4)
C34 C35 1.376(4)
C34 C39 1.389(4)
C34 C42 1.657(9)
C40 H40 1.0000
C40 C41 1.381(4)
C35 H35 0.9500
C35 C36 1.375(5)
C41 H41A 0.9500
C41 H41B 0.9500
C36 H36 0.9500
C36 C37 1.382(5)
C39 H39 0.9500
C39 C38 1.377(4)
C38 H38 0.9500
C38 C37 1.360(5)
C37 H37 0.9500
C5 H5A 0.9900
C5 H5B 0.9900
C43 C42 1.396(12)

loop_
_geom_torsion_atom_site_label_1
_geom_torsion_atom_site_label_2
_geom_torsion_atom_site_label_3
_geom_torsion_atom_site_label_4
_geom_torsion
Rh1 P2 N1 C2 4.45(17)
Rh1 P2 N1 C4 176.7(2)
Rh1 P2 C10 C11 -174.98(15)
Rh1 P2 C10 C15 -1.24(19)
Rh1 P2 C16 C17 -113.56(18)
Rh1 P2 C16 C21 62.9(2)
Rh1 P1 N2 C3 -1.06(18)
Rh1 P1 N2 C7 177.2(2)
Rh1 P1 C22 C23 1.8(2)
Rh1 P1 C22 C27 177.57(14)
Rh1 P1 C28 C29 102.49(18)
Rh1 P1 C28 C33 -72.78(19)
Rh1 C1 C2 N3 -176.33(19)
Rh1 C1 C2 N1 2.8(3)
Rh1 C1 C3 N2 6.0(3)
Rh1 C1 C3 N4 -173.09(19)
Rh1 C43 C42 C34 98.3(5)
P2 Rh1 P1 N2 10.89(10)
P2 Rh1 P1 C22 -105.54(10)
P2 Rh1 P1 C28 121.61(10)
P2 Rh1 C1 C2 0.09(15)
P2 Rh1 C1 C3 177.33(16)
P2 Rh1 C40 C34 -95.42(19)
P2 Rh1 C40 C41 147.01(18)
P2 Rh1 C41 C40 -35.91(19)
P2 Rh1 C43 C42 -122.4(5)
P2 Rh1 C42 C34 -44.3(4)
P2 Rh1 C42 C43 63.5(5)
P2 N1 C4 C5 -178.9(2)
P2 C10 C11 C12 172.54(17)
P2 C10 C15 C14 -173.29(16)
P2 C16 C17 C18 176.94(19)
P2 C16 C21 C20 -177.7(2)
P1 Rh1 P2 N1 -10.15(10)
P1 Rh1 P2 C10 101.96(10)
P1 Rh1 P2 C16 -123.06(11)
P1 Rh1 C1 C2 177.73(16)
P1 Rh1 C1 C3 -5.03(15)
P1 Rh1 C40 C34 83.1(2)
P1 Rh1 C40 C41 -34.48(19)
P1 Rh1 C41 C40 148.71(17)
P1 Rh1 C43 C42 64.2(5)
P1 Rh1 C42 C34 132.7(4)
P1 Rh1 C42 C43 -119.5(5)
P1 N2 C3 C1 -2.8(3)
P1 N2 C3 N4 176.41(15)
P1 N2 C7 C6 -162.7(2)
P1 C22 C23 C24 176.07(16)
P1 C22 C27 C26 -175.20(18)
P1 C28 C33 C32 175.7(2)
C1 Rh1 P2 N1 -2.17(9)
C1 Rh1 P2 C10 109.95(9)
C1 Rh1 P2 C16 -115.07(11)
C1 Rh1 P1 N2 2.91(9)
C1 Rh1 P1 C22 -113.53(10)
C1 Rh1 P1 C28 113.63(10)
C1 Rh1 C40 C34 -56.7(4)
C1 Rh1 C40 C41 -174.3(2)
C1 Rh1 C41 C40 172.9(3)
C1 Rh1 C43 C42 177.3(6)
C1 Rh1 C42 C34 74.4(7)
C1 Rh1 C42 C43 -177.9(5)
C1 C2 N1 P2 -5.0(3)
C1 C2 N1 C4 -178.71(19)
C1 C3 N4 C6 165.8(2)
C1 C3 N4 C9 20.3(4)
N3 C2 N1 P2 174.36(15)
N3 C2 N1 C4 0.6(3)
N2 P1 C22 C23 -114.34(17)
N2 P1 C22 C27 61.40(19)
N2 P1 C28 C29 -145.65(18)
N2 P1 C28 C33 39.09(19)
N2 C3 N4 C6 -13.3(3)
N2 C3 N4 C9 -158.8(2)
C2 C1 C3 N2 -176.87(19)
C2 C1 C3 N4 4.1(4)
C2 N3 C8 C9 -40.6(3)
C2 N3 C5 C4 -9.7(3)
C2 N1 C4 C5 -6.3(3)
N1 P2 C10 C11 -62.3(2)
N1 P2 C10 C15 111.42(17)
N1 P2 C16 C17 132.27(19)
N1 P2 C16 C21 -51.3(2)
N1 C4 C5 N3 9.1(3)
C3 C1 C2 N3 6.5(4)
C3 C1 C2 N1 -174.34(18)
C3 N2 C7 C6 15.6(3)
C3 N4 C6 C7 22.5(3)
C3 N4 C9 C8 -64.5(3)
N4 C6 C7 N2 -21.7(3)
N4 C9 C8 N3 74.7(2)
C22 P1 N2 C3 129.03(17)
C22 P1 N2 C7 -52.8(2)
C22 P1 C28 C29 -38.9(2)
C22 P1 C28 C33 145.81(18)
C22 C23 C24 C25 -1.1(3)
C10 P2 N1 C2 -118.69(16)
C10 P2 N1 C4 53.6(2)
C10 P2 C16 C17 26.2(2)
C10 P2 C16 C21 -157.42(18)
C10 C11 C12 C13 0.2(3)
C10 C15 C14 C13 0.8(3)
C6 N4 C9 C8 152.7(2)
C11 C10 C15 C14 0.7(3)
C23 C22 C27 C26 0.6(3)
C23 C24 C25 C26 1.2(3)
C15 C10 C11 C12 -1.2(3)
C15 C14 C13 C12 -1.7(3)
C14 C13 C12 C11 1.2(3)
C27 C22 C23 C24 0.2(3)
C27 C26 C25 C24 -0.4(3)
C29 C28 C33 C32 0.3(3)
C29 C30 C31 C32 -0.1(5)
C28 P1 N2 C3 -125.07(17)
C28 P1 N2 C7 53.1(2)
C28 P1 C22 C23 141.01(17)
C28 P1 C22 C27 -43.25(19)
C28 C29 C30 C31 -0.1(4)
C28 C33 C32 C31 -0.5(4)
C30 C29 C28 P1 -175.31(19)
C30 C29 C28 C33 -0.1(3)
C30 C31 C32 C33 0.4(5)
C25 C26 C27 C22 -0.5(3)
C57 C56 C55 C54 -0.2(3)
C57 C56 C59 F24 36.4(3)
C57 C56 C59 F22 -83.1(3)
C57 C56 C59 F23 156.6(2)
C57 C52 B1 C44 86.0(2)
C57 C52 B1 C60 -152.46(19)
C57 C52 B1 C68 -36.2(3)
C54 C53 C52 C57 1.5(3)
C54 C53 C52 B1 175.92(18)
C53 C54 C55 C56 -1.2(3)
C53 C54 C58 F20 -165.1(2)
C53 C54 C58 F21 -42.5(3)
C53 C54 C58 F19 76.0(3)
C53 C52 B1 C44 -87.9(2)
C53 C52 B1 C60 33.6(3)
C53 C52 B1 C68 149.86(18)
C56 C57 C52 C53 -3.0(3)
C56 C57 C52 B1 -177.2(2)
C55 C54 C53 C52 0.5(3)
C55 C54 C58 F20 19.1(3)
C55 C54 C58 F21 141.8(2)
C55 C54 C58 F19 -99.7(2)
C55 C56 C59 F24 -145.2(2)
C55 C56 C59 F22 95.2(2)
C55 C56 C59 F23 -25.0(3)
C52 C57 C56 C55 2.4(3)
C52 C57 C56 C59 -179.3(2)
C52 B1 C44 C49 -93.5(2)
C52 B1 C44 C45 82.6(2)
C52 B1 C60 C61 39.6(3)
C52 B1 C60 C65 -147.3(2)
C52 B1 C68 C73 163.92(18)
C52 B1 C68 C69 -23.3(3)
C58 C54 C53 C52 -175.2(2)
C58 C54 C55 C56 174.5(2)
B1 C44 C49 C48 177.19(19)
B1 C44 C45 C46 -177.81(19)
B1 C60 C61 C62 174.61(19)
B1 C60 C65 C64 -174.2(2)
B1 C68 C73 C72 173.01(19)
B1 C68 C69 C70 -174.0(2)
C59 C56 C55 C54 -178.5(2)
C9 N4 C6 C7 169.3(2)
C8 N3 C2 C1 -0.4(4)
C8 N3 C2 N1 -179.6(2)
C8 N3 C5 C4 175.5(2)
C7 N2 C3 C1 178.59(19)
C7 N2 C3 N4 -2.1(3)
C16 P2 N1 C2 133.12(16)
C16 P2 N1 C4 -54.6(2)
C16 P2 C10 C11 42.6(2)
C16 P2 C10 C15 -143.66(17)
C16 C17 C18 C19 0.3(4)
C16 C21 C20 C19 0.6(4)
C17 C16 C21 C20 -1.1(4)
C21 C16 C17 C18 0.6(3)
C18 C19 C20 C21 0.3(5)
C44 B1 C60 C61 157.97(18)
C44 B1 C60 C65 -28.9(3)
C44 B1 C68 C73 44.6(2)
C44 B1 C68 C69 -142.55(19)
C44 C49 C48 C47 0.2(3)
C44 C49 C48 C50 -179.2(2)
C44 C45 C46 C47 1.0(3)
C44 C45 C46 C51 -176.9(2)
C60 B1 C44 C49 144.24(19)
C60 B1 C44 C45 -39.7(3)
C60 B1 C68 C73 -74.3(2)
C60 B1 C68 C69 98.5(2)
C60 C65 C64 C63 0.4(4)
C60 C65 C64 C67 178.7(3)
C68 B1 C44 C49 30.5(3)
C68 B1 C44 C45 -153.39(19)
C68 B1 C60 C61 -83.2(2)
C68 B1 C60 C65 89.9(2)
C68 C73 C72 C71 1.2(3)
C68 C73 C72 C75 179.6(2)
C68 C69 C70 C71 1.4(3)
C68 C69 C70 C74 -175.9(2)
C73 C68 C69 C70 -0.9(3)
C73 C72 C75 F5 -62.6(3)
C73 C72 C75 F4 177.7(2)
C73 C72 C75 F6 56.2(3)
C62 C63 C64 C65 -0.3(4)
C62 C63 C64 C67 -178.6(3)
C71 C72 C75 F5 115.7(3)
C71 C72 C75 F4 -3.9(3)
C71 C72 C75 F6 -125.5(3)
C69 C68 C73 C72 -0.4(3)
C61 C60 C65 C64 -0.8(3)
C61 C62 C63 C64 0.5(4)
C61 C62 C66 F15 128.1(3)
C61 C62 C66 F13 -113.0(3)
C61 C62 C66 F14 4.4(4)
C72 C71 C70 C69 -0.5(3)
C72 C71 C70 C74 176.9(2)
C70 C71 C72 C73 -0.8(3)
C70 C71 C72 C75 -179.1(2)
C65 C60 C61 C62 1.0(3)
C65 C64 C67 F18 35.2(9)
C65 C64 C67 F16 -86.2(7)
C65 C64 C67 F17 159.2(6)
C65 C64 C67 F18A 77.2(17)
C65 C64 C67 F17A -179.7(17)
C65 C64 C67 F16A -29(3)
C63 C62 C61 C60 -1.0(3)
C63 C62 C66 F15 -54.1(3)
C63 C62 C66 F13 64.7(3)
C63 C62 C66 F14 -177.9(3)
C63 C64 C67 F18 -146.5(8)
C63 C64 C67 F16 92.1(7)
C63 C64 C67 F17 -22.5(8)
C63 C64 C67 F18A -104.4(17)
C63 C64 C67 F17A -1.4(18)
C63 C64 C67 F16A 150(3)
F1 C74 C70 C71 -78.3(5)
F1 C74 C70 C69 99.0(5)
F2 C74 C70 C71 165.6(7)
F2 C74 C70 C69 -17.1(7)
F3 C74 C70 C71 48.2(5)
F3 C74 C70 C69 -134.4(4)
C66 C62 C61 C60 176.7(2)
C66 C62 C63 C64 -177.2(3)
C49 C44 C45 C46 -1.5(3)
C49 C48 C47 C46 -0.7(3)
C49 C48 C50 F7 61.5(6)
C49 C48 C50 F8 171.0(6)
C49 C48 C50 F9 -66(2)
C49 C48 C50 F9A -168(2)
C49 C48 C50 F7A -51.9(7)
C49 C48 C50 F8A 59.2(9)
C45 C44 C49 C48 0.9(3)
C45 C46 C47 C48 0.1(3)
C45 C46 C51 F10 -163.9(2)
C45 C46 C51 F11 -45.2(3)
C45 C46 C51 F12 74.8(3)
C47 C48 C50 F7 -117.8(5)
C47 C48 C50 F8 -8.4(6)
C47 C48 C50 F9 115(2)
C47 C48 C50 F9A 13(2)
C47 C48 C50 F7A 128.8(7)
C47 C48 C50 F8A -120.1(8)
C47 C46 C51 F10 18.1(3)
C47 C46 C51 F11 136.8(2)
C47 C46 C51 F12 -103.1(3)
C51 C46 C47 C48 178.0(2)
C50 C48 C47 C46 178.6(2)
C20 C19 C18 C17 -0.8(5)
C34 C40 C41 Rh1 -101.9(2)
C34 C35 C36 C37 -0.4(5)
C34 C39 C38 C37 0.3(4)
C40 Rh1 P2 N1 165.20(10)
C40 Rh1 P2 C10 -82.69(11)
C40 Rh1 P2 C16 52.29(12)
C40 Rh1 P1 N2 -164.05(11)
C40 Rh1 P1 C22 79.52(11)
C40 Rh1 P1 C28 -53.33(12)
C40 Rh1 C1 C2 -38.8(3)
C40 Rh1 C1 C3 138.5(3)
C40 Rh1 C43 C42 -49.4(5)
C40 Rh1 C42 C34 -56.8(4)
C40 Rh1 C42 C43 51.0(5)
C40 C34 C35 C36 -179.3(3)
C40 C34 C39 C38 179.4(3)
C40 C34 C42 Rh1 66.9(4)
C40 C34 C42 C43 -7.4(4)
C35 C34 C40 Rh1 132.8(2)
C35 C34 C40 C41 -148.3(3)
C35 C34 C39 C38 -0.8(4)
C35 C34 C42 Rh1 107.8(5)
C35 C34 C42 C43 33.5(9)
C35 C36 C37 C38 -0.2(5)
C41 Rh1 P2 N1 -174.32(11)
C41 Rh1 P2 C10 -62.20(12)
C41 Rh1 P2 C16 72.78(13)
C41 Rh1 P1 N2 176.24(11)
C41 Rh1 P1 C22 59.81(11)
C41 Rh1 P1 C28 -73.04(12)
C41 Rh1 C1 C2 153.4(3)
C41 Rh1 C1 C3 -29.4(4)
C41 Rh1 C40 C34 117.6(3)
C41 Rh1 C43 C42 42.7(6)
C41 Rh1 C42 C34 -147.4(8)
C41 Rh1 C42 C43 -39.7(5)
C39 C34 C40 Rh1 -47.4(3)
C39 C34 C40 C41 31.4(4)
C39 C34 C35 C36 0.9(4)
C39 C34 C42 Rh1 -95.3(3)
C39 C34 C42 C43 -169.5(5)
C39 C38 C37 C36 0.2(5)
C5 N3 C2 C1 -174.8(3)
C5 N3 C2 N1 5.9(3)
C5 N3 C8 C9 133.5(3)
C43 Rh1 P2 N1 -168.0(2)
C43 Rh1 P2 C10 -55.9(2)
C43 Rh1 P2 C16 79.1(2)
C43 Rh1 P1 N2 167.9(2)
C43 Rh1 P1 C22 51.5(2)
C43 Rh1 P1 C28 -81.4(2)
C43 Rh1 C1 C2 61.6(8)
C43 Rh1 C1 C3 -121.2(8)
C43 Rh1 C40 C34 159.1(6)
C43 Rh1 C40 C41 41.5(5)
C43 Rh1 C41 C40 -52.1(6)
C43 Rh1 C42 C34 -107.8(6)
C42 Rh1 P2 N1 159.5(2)
C42 Rh1 P2 C10 -88.4(2)
C42 Rh1 P2 C16 46.6(3)
C42 Rh1 P1 N2 -159.3(2)
C42 Rh1 P1 C22 84.2(2)
C42 Rh1 P1 C28 -48.6(2)
C42 Rh1 C1 C2 -123.0(6)
C42 Rh1 C1 C3 54.2(7)
C42 Rh1 C40 C34 72.7(5)
C42 Rh1 C40 C41 -44.9(5)
C42 Rh1 C41 C40 50.5(5)
C42 C34 C40 Rh1 -70.3(4)
C42 C34 C40 C41 8.5(4)
C42 C34 C35 C36 154.5(6)
C42 C34 C39 C38 -166.6(3)
F2A C74 C70 C71 150.9(19)
F2A C74 C70 C69 -31.7(19)
F3A C74 C70 C71 29(2)
F3A C74 C70 C69 -154(2)
F1A C74 C70 C71 -77.2(17)
F1A C74 C70 C69 100.2(16)
